data_1569896
loop_
_publ_author_name
'Guan, Lei'
'Wang, Ying'
'Jin, Hongzhe'
'Yin, Pengpeng'

_publ_section_title
;
 A new route for the syntheses of coordination polymers using magnetic
 influence: syntheses, crystal structures and fluorescence properties.
;
_journal_issue 6
_journal_name_full IUCrJ
_journal_paper_doi 10.1107/S2052252523007650
_journal_volume 10
_journal_year 2023
_chemical_formula_sum 'C24 H18 N4 O7 Zn'
_chemical_formula_weight 539.79
_space_group_crystal_system triclinic
_space_group_IT_number 2
_space_group_name_Hall '-P 1'
_space_group_name_H-M_alt 'P -1'
_atom_sites_solution_hydrogens mixed
_audit_creation_method SHELXL-2018/3
_cell_angle_alpha 95.3200(10)
_cell_angle_beta 97.1030(10)
_cell_angle_gamma 104.4730(10)
_cell_formula_units_Z 2
_cell_length_a 8.5332(2)
_cell_length_b 9.6081(2)
_cell_length_c 14.1363(3)
_cell_measurement_reflns_used 6442
_cell_measurement_temperature 296(2)
_cell_measurement_theta_max 27.46
_cell_measurement_theta_min 2.21
_cell_volume 1104.36(4)
_computing_cell_refinement 'Bruker SAINT'
_computing_data_collection 'Bruker APEX2'
_computing_data_reduction 'Bruker SAINT'
_computing_molecular_graphics 'Bruker SHELXTL'
_computing_publication_material 'Bruker SHELXTL'
_computing_structure_refinement 'SHELXL-2018/3 (Sheldrick, 2018)'
_computing_structure_solution 'SHELXT 2014/5 (Sheldrick, 2014)'
_diffrn_ambient_temperature 296(2)
_diffrn_measured_fraction_theta_full 0.992
_diffrn_measured_fraction_theta_max 0.991
_diffrn_measurement_device_type 'Bruker APEX-II CCD'
_diffrn_measurement_method '\f and \w scans'
_diffrn_radiation_type MoK\a
_diffrn_radiation_wavelength 0.71073
_diffrn_reflns_av_R_equivalents 0.0227
_diffrn_reflns_av_unetI/netI 0.0334
_diffrn_reflns_Laue_measured_fraction_full 0.992
_diffrn_reflns_Laue_measured_fraction_max 0.991
_diffrn_reflns_limit_h_max 10
_diffrn_reflns_limit_h_min -11
_diffrn_reflns_limit_k_max 12
_diffrn_reflns_limit_k_min -12
_diffrn_reflns_limit_l_max 17
_diffrn_reflns_limit_l_min -18
_diffrn_reflns_number 10598
_diffrn_reflns_point_group_measured_fraction_full 0.992
_diffrn_reflns_point_group_measured_fraction_max 0.991
_diffrn_reflns_theta_full 25.242
_diffrn_reflns_theta_max 27.479
_diffrn_reflns_theta_min 2.207
_exptl_absorpt_coefficient_mu 1.169
_exptl_absorpt_correction_type none
_exptl_crystal_density_diffrn 1.623
_exptl_crystal_description block
_exptl_crystal_F_000 552
_refine_diff_density_max 0.373
_refine_diff_density_min -0.345
_refine_diff_density_rms 0.056
_refine_ls_extinction_method none
_refine_ls_goodness_of_fit_ref 0.923
_refine_ls_hydrogen_treatment mixed
_refine_ls_matrix_type full
_refine_ls_number_parameters 329
_refine_ls_number_reflns 5032
_refine_ls_number_restraints 0
_refine_ls_restrained_S_all 0.923
_refine_ls_R_factor_all 0.0349
_refine_ls_R_factor_gt 0.0311
_refine_ls_shift/su_max 0.001
_refine_ls_shift/su_mean 0.000
_refine_ls_structure_factor_coef Fsqd
_refine_ls_weighting_details 'w=1/[\s^2^(Fo^2^)+(0.1000P)^2^+0.0429P] where P=(Fo^2^+2Fc^2^)/3'
_refine_ls_weighting_scheme calc
_refine_ls_wR_factor_gt 0.1086
_refine_ls_wR_factor_ref 0.1145
_reflns_Friedel_coverage 0.000
_reflns_number_gt 4595
_reflns_number_total 5032
_reflns_threshold_expression 'I > 2\s(I)'
_cod_data_source_file ed5029.cif
_cod_data_source_block compound_3
_cod_database_code 1569896
_shelx_shelxl_version_number 2018/3
_shelx_space_group_comment
;
The symmetry employed for this shelxl refinement is uniquely defined
by the following loop, which should always be used as a source of
symmetry information in preference to the above space-group names.
They are only intended as comments.
;

loop_
_space_group_symop_operation_xyz
'x, y, z'
'-x, -y, -z'

loop_
_atom_site_label
_atom_site_type_symbol
_atom_site_fract_x
_atom_site_fract_y
_atom_site_fract_z
_atom_site_U_iso_or_equiv
_atom_site_adp_type
_atom_site_occupancy
_atom_site_site_symmetry_order
_atom_site_calc_flag
_atom_site_refinement_flags_posn
_atom_site_refinement_flags_adp
_atom_site_refinement_flags_occupancy
_atom_site_disorder_assembly
_atom_site_disorder_group
C1 C 0.5674(2) 1.10974(19) 0.82554(14) 0.0254(4) Uani 1 1 d . . . . .
C2 C 0.5129(2) 0.97067(18) 0.75871(14) 0.0251(4) Uani 1 1 d . . . . .
C3 C 0.5672(2) 0.96144(19) 0.67025(14) 0.0268(4) Uani 1 1 d . . . . .
H3 H 0.638724 1.041714 0.652842 0.032 Uiso 1 1 calc R U . . .
C4 C 0.4048(2) 0.8486(2) 0.78426(14) 0.0291(4) Uani 1 1 d . . . . .
C5 C 0.3471(3) 0.7217(2) 0.71925(16) 0.0333(4) Uani 1 1 d . . . . .
H5 H 0.270927 0.642698 0.734667 0.040 Uiso 1 1 calc R U . . .
C6 C 0.5150(2) 0.8323(2) 0.60731(14) 0.0291(4) Uani 1 1 d . . . . .
C7 C 0.4033(3) 0.7142(2) 0.63260(16) 0.0335(4) Uani 1 1 d . . . . .
H7 H 0.366365 0.628939 0.590055 0.040 Uiso 1 1 calc R U . . .
C8 C 0.6748(2) 0.77068(19) 0.34414(14) 0.0264(4) Uani 1 1 d . . . . .
H8 H 0.584348 0.698977 0.353592 0.032 Uiso 1 1 calc R U . . .
C9 C 0.8849(2) 0.8633(2) 0.24911(14) 0.0284(4) Uani 1 1 d . . . . .
C10 C 0.7461(2) 0.75494(19) 0.26219(13) 0.0252(4) Uani 1 1 d . . . . .
C11 C 0.7370(2) 0.8925(2) 0.41241(14) 0.0289(4) Uani 1 1 d . . . . .
C12 C 0.8692(3) 1.0028(2) 0.39558(16) 0.0359(5) Uani 1 1 d . . . . .
H12 H 0.907295 1.086854 0.439161 0.043 Uiso 1 1 calc R U . . .
C13 C 0.9429(3) 0.9883(2) 0.31582(16) 0.0370(5) Uani 1 1 d . . . . .
H13 H 1.031499 1.061599 0.306054 0.044 Uiso 1 1 calc R U . . .
C14 C 0.6786(2) 0.6239(2) 0.18901(14) 0.0281(4) Uani 1 1 d . . . . .
C15 C 0.0432(2) 0.50909(19) 0.45701(13) 0.0243(4) Uani 1 1 d . . . . .
C16 C 0.0376(2) 0.6210(2) 0.40246(15) 0.0320(4) Uani 1 1 d . . . . .
H16 H -0.021433 0.686621 0.418912 0.038 Uiso 1 1 calc R U . . .
C17 C 0.1192(3) 0.6358(2) 0.32365(15) 0.0315(4) Uani 1 1 d . . . . .
H17 H 0.114919 0.712825 0.289030 0.038 Uiso 1 1 calc R U . . .
C18 C 0.1341(3) 0.4153(2) 0.42803(17) 0.0366(5) Uani 1 1 d . . . . .
H18 H 0.143604 0.339333 0.462614 0.044 Uiso 1 1 calc R U . . .
C19 C 0.2102(3) 0.4358(2) 0.34757(17) 0.0366(5) Uani 1 1 d . . . . .
H19 H 0.268760 0.370914 0.328945 0.044 Uiso 1 1 calc R U . . .
C20 C 0.0421(2) 0.0743(2) 0.02414(14) 0.0311(4) Uani 1 1 d . . . . .
C21 C -0.0442(3) 0.1765(3) 0.0384(2) 0.0560(8) Uani 1 1 d . . . . .
H21 H -0.156615 0.152728 0.017994 0.067 Uiso 1 1 calc R U . . .
C22 C 0.2823(3) 0.2596(2) 0.0950(2) 0.0474(6) Uani 1 1 d . . . . .
H22 H 0.395570 0.288065 0.112211 0.057 Uiso 1 1 calc R U . . .
C23 C 0.2091(3) 0.1191(2) 0.0521(2) 0.0529(7) Uani 1 1 d . . . . .
H23 H 0.272742 0.054868 0.042142 0.064 Uiso 1 1 calc R U . . .
C24 C 0.0370(3) 0.3143(3) 0.0832(2) 0.0579(8) Uani 1 1 d . . . . .
H24 H -0.023393 0.381116 0.093178 0.069 Uiso 1 1 calc R U . . .
N1 N 0.5710(2) 0.81029(18) 0.51817(13) 0.0329(4) Uani 1 1 d . . . . .
N2 N 0.6770(2) 0.91598(18) 0.50026(12) 0.0318(4) Uani 1 1 d . . . . .
N3 N 0.20428(19) 0.54373(17) 0.29516(12) 0.0276(3) Uani 1 1 d . . . . .
N4 N 0.1985(2) 0.35557(17) 0.11265(12) 0.0308(4) Uani 1 1 d . . . . .
O1 O 0.3569(2) 0.84804(16) 0.87148(12) 0.0417(4) Uani 1 1 d . . . . .
H1 H 0.400594 0.926581 0.903988 0.063 Uiso 1 1 calc R U . . .
O2 O 0.52890(19) 1.10987(15) 0.90867(11) 0.0362(3) Uani 1 1 d . . . . .
O3 O 0.64975(17) 1.21878(13) 0.79361(10) 0.0289(3) Uani 1 1 d . . . . .
O4 O 0.96520(19) 0.85050(17) 0.17435(11) 0.0381(3) Uani 1 1 d . . . . .
H4 H 0.928711 0.769008 0.144508 0.057 Uiso 1 1 calc R U . . .
O5 O 0.7651(2) 0.59960(16) 0.12695(11) 0.0412(4) Uani 1 1 d . . . . .
O6 O 0.54004(16) 0.54045(14) 0.19438(11) 0.0308(3) Uani 1 1 d . . . . .
O7 O 0.3046(2) 0.61047(15) 0.02535(11) 0.0416(4) Uani 1 1 d . . . . .
H7A H 0.303054 0.553627 -0.024493 0.043(7) Uiso 1 1 d R . . . .
H7B H 0.352322 0.695261 0.015146 0.058(9) Uiso 1 1 d R . . . .
Zn1 Zn 0.31938(2) 0.56970(2) 0.16666(2) 0.02466(10) Uani 1 1 d . . . . .

loop_
_atom_site_aniso_label
_atom_site_aniso_U_11
_atom_site_aniso_U_22
_atom_site_aniso_U_33
_atom_site_aniso_U_23
_atom_site_aniso_U_13
_atom_site_aniso_U_12
C1 0.0276(8) 0.0236(8) 0.0240(9) -0.0011(7) 0.0067(7) 0.0049(6)
C2 0.0304(9) 0.0218(8) 0.0223(9) -0.0005(7) 0.0041(7) 0.0064(6)
C3 0.0330(9) 0.0232(8) 0.0233(9) -0.0007(7) 0.0065(7) 0.0061(7)
C4 0.0337(9) 0.0267(8) 0.0257(10) 0.0016(7) 0.0075(7) 0.0051(7)
C5 0.0361(10) 0.0232(8) 0.0359(11) 0.0022(8) 0.0053(8) -0.0002(7)
C6 0.0363(9) 0.0268(8) 0.0231(9) -0.0034(7) 0.0035(7) 0.0092(7)
C7 0.0397(11) 0.0243(9) 0.0314(11) -0.0050(8) 0.0011(8) 0.0046(8)
C8 0.0282(8) 0.0265(8) 0.0229(9) -0.0012(7) 0.0030(7) 0.0061(7)
C9 0.0332(9) 0.0281(9) 0.0217(9) 0.0016(7) 0.0043(7) 0.0045(7)
C10 0.0276(8) 0.0252(8) 0.0208(9) -0.0010(7) 0.0013(6) 0.0057(7)
C11 0.0334(9) 0.0305(9) 0.0214(9) -0.0038(7) 0.0030(7) 0.0089(7)
C12 0.0428(11) 0.0281(9) 0.0296(11) -0.0080(8) 0.0031(8) 0.0014(8)
C13 0.0397(11) 0.0321(10) 0.0304(11) -0.0024(8) 0.0052(8) -0.0044(8)
C14 0.0356(9) 0.0264(8) 0.0207(9) 0.0005(7) 0.0023(7) 0.0072(7)
C15 0.0259(8) 0.0246(8) 0.0205(9) 0.0003(6) 0.0066(7) 0.0026(6)
C16 0.0389(10) 0.0349(10) 0.0289(10) 0.0076(8) 0.0137(8) 0.0168(8)
C17 0.0411(10) 0.0302(9) 0.0284(10) 0.0091(7) 0.0135(8) 0.0129(8)
C18 0.0511(12) 0.0299(9) 0.0384(12) 0.0134(8) 0.0223(10) 0.0173(9)
C19 0.0500(11) 0.0310(10) 0.0375(12) 0.0077(8) 0.0225(9) 0.0181(8)
C20 0.0403(10) 0.0235(9) 0.0228(10) -0.0003(7) 0.0072(8) -0.0038(8)
C21 0.0316(11) 0.0433(13) 0.080(2) -0.0298(13) 0.0231(12) -0.0072(9)
C22 0.0399(11) 0.0267(10) 0.0640(17) -0.0078(10) -0.0160(10) 0.0037(8)
C23 0.0501(14) 0.0261(10) 0.0710(19) -0.0121(11) -0.0242(12) 0.0116(9)
C24 0.0324(11) 0.0435(13) 0.085(2) -0.0344(13) 0.0190(12) -0.0029(9)
N1 0.0429(9) 0.0298(8) 0.0242(9) -0.0048(6) 0.0066(7) 0.0089(7)
N2 0.0388(9) 0.0334(8) 0.0209(8) -0.0043(6) 0.0040(6) 0.0086(7)
N3 0.0323(8) 0.0250(7) 0.0252(8) 0.0011(6) 0.0094(6) 0.0050(6)
N4 0.0357(8) 0.0254(7) 0.0259(9) -0.0035(6) 0.0091(6) -0.0017(6)
O1 0.0533(9) 0.0327(7) 0.0326(9) -0.0010(6) 0.0195(7) -0.0050(7)
O2 0.0516(9) 0.0283(7) 0.0241(7) -0.0035(5) 0.0154(6) -0.0001(6)
O3 0.0393(7) 0.0205(6) 0.0255(7) -0.0017(5) 0.0128(6) 0.0032(5)
O4 0.0423(8) 0.0396(8) 0.0263(8) -0.0016(6) 0.0115(6) -0.0011(6)
O5 0.0486(9) 0.0376(8) 0.0311(8) -0.0108(6) 0.0164(7) 0.0001(6)
O6 0.0314(7) 0.0234(6) 0.0336(8) -0.0040(5) 0.0020(5) 0.0042(5)
O7 0.0699(11) 0.0238(7) 0.0223(7) -0.0031(5) 0.0048(7) -0.0005(7)
Zn1 0.02956(14) 0.02018(14) 0.02160(15) -0.00268(9) 0.00729(9) 0.00200(9)

loop_
_atom_type_symbol
_atom_type_description
_atom_type_scat_dispersion_real
_atom_type_scat_dispersion_imag
_atom_type_scat_source
C C 0.0033 0.0016 'International Tables Vol C Tables 4.2.6.8 and 6.1.1.4'
H H 0.0000 0.0000 'International Tables Vol C Tables 4.2.6.8 and 6.1.1.4'
N N 0.0061 0.0033 'International Tables Vol C Tables 4.2.6.8 and 6.1.1.4'
O O 0.0106 0.0060 'International Tables Vol C Tables 4.2.6.8 and 6.1.1.4'
Zn Zn 0.2839 1.4301 'International Tables Vol C Tables 4.2.6.8 and 6.1.1.4'

loop_
_geom_angle_atom_site_label_1
_geom_angle_atom_site_label_2
_geom_angle_atom_site_label_3
_geom_angle
_geom_angle_site_symmetry_1
_geom_angle_site_symmetry_3
_geom_angle_publ_flag
O2 C1 O3 124.89(16) . . ?
O2 C1 C2 118.32(16) . . ?
O3 C1 C2 116.79(16) . . ?
C3 C2 C4 119.31(17) . . ?
C3 C2 C1 120.27(16) . . ?
C4 C2 C1 120.42(17) . . ?
C2 C3 C6 120.37(18) . . ?
C2 C3 H3 119.8 . . ?
C6 C3 H3 119.8 . . ?
O1 C4 C5 117.98(17) . . ?
O1 C4 C2 121.92(17) . . ?
C5 C4 C2 120.08(18) . . ?
C7 C5 C4 119.68(18) . . ?
C7 C5 H5 120.2 . . ?
C4 C5 H5 120.2 . . ?
C7 C6 C3 119.37(18) . . ?
C7 C6 N1 116.30(17) . . ?
C3 C6 N1 124.31(18) . . ?
C5 C7 C6 121.07(18) . . ?
C5 C7 H7 119.5 . . ?
C6 C7 H7 119.5 . . ?
C10 C8 C11 120.77(17) . . ?
C10 C8 H8 119.6 . . ?
C11 C8 H8 119.6 . . ?
O4 C9 C13 118.06(17) . . ?
O4 C9 C10 122.14(17) . . ?
C13 C9 C10 119.79(18) . . ?
C8 C10 C9 119.24(16) . . ?
C8 C10 C14 120.54(16) . . ?
C9 C10 C14 120.21(16) . . ?
C8 C11 C12 119.15(18) . . ?
C8 C11 N2 125.03(17) . . ?
C12 C11 N2 115.82(16) . . ?
C13 C12 C11 120.90(17) . . ?
C13 C12 H12 119.5 . . ?
C11 C12 H12 119.5 . . ?
C12 C13 C9 119.99(18) . . ?
C12 C13 H13 120.0 . . ?
C9 C13 H13 120.0 . . ?
O5 C14 O6 123.23(17) . . ?
O5 C14 C10 118.03(16) . . ?
O6 C14 C10 118.71(16) . . ?
C16 C15 C18 116.47(17) . . ?
C16 C15 C15 121.6(2) . 2_566 ?
C18 C15 C15 121.9(2) . 2_566 ?
C17 C16 C15 120.45(17) . . ?
C17 C16 H16 119.8 . . ?
C15 C16 H16 119.8 . . ?
N3 C17 C16 122.78(18) . . ?
N3 C17 H17 118.6 . . ?
C16 C17 H17 118.6 . . ?
C19 C18 C15 119.72(19) . . ?
C19 C18 H18 120.1 . . ?
C15 C18 H18 120.1 . . ?
N3 C19 C18 123.57(18) . . ?
N3 C19 H19 118.2 . . ?
C18 C19 H19 118.2 . . ?
C23 C20 C21 116.96(18) . . ?
C23 C20 C20 122.1(2) . 2 ?
C21 C20 C20 120.8(2) . 2 ?
C24 C21 C20 119.8(2) . . ?
C24 C21 H21 120.1 . . ?
C20 C21 H21 120.1 . . ?
N4 C22 C23 123.0(2) . . ?
N4 C22 H22 118.5 . . ?
C23 C22 H22 118.5 . . ?
C20 C23 C22 120.0(2) . . ?
C20 C23 H23 120.0 . . ?
C22 C23 H23 120.0 . . ?
N4 C24 C21 122.9(2) . . ?
N4 C24 H24 118.6 . . ?
C21 C24 H24 118.6 . . ?
N2 N1 C6 114.43(16) . . ?
N1 N2 C11 114.53(16) . . ?
C19 N3 C17 116.99(17) . . ?
C19 N3 Zn1 122.77(12) . . ?
C17 N3 Zn1 120.21(13) . . ?
C22 N4 C24 117.36(18) . . ?
C22 N4 Zn1 120.55(14) . . ?
C24 N4 Zn1 121.55(15) . . ?
C4 O1 H1 109.5 . . ?
C1 O3 Zn1 130.25(11) . 2_676 ?
C9 O4 H4 109.5 . . ?
C14 O6 Zn1 130.06(13) . . ?
Zn1 O7 H7A 128.5 . . ?
Zn1 O7 H7B 117.0 . . ?
H7A O7 H7B 106.9 . . ?
O6 Zn1 O3 104.64(6) . 2_676 ?
O6 Zn1 O7 103.04(7) . . ?
O3 Zn1 O7 88.49(6) 2_676 . ?
O6 Zn1 N4 96.80(6) . . ?
O3 Zn1 N4 158.56(7) 2_676 . ?
O7 Zn1 N4 86.46(6) . . ?
O6 Zn1 N3 108.20(6) . . ?
O3 Zn1 N3 84.07(5) 2_676 . ?
O7 Zn1 N3 148.76(7) . . ?
N4 Zn1 N3 89.52(6) . . ?

loop_
_geom_bond_atom_site_label_1
_geom_bond_atom_site_label_2
_geom_bond_distance
_geom_bond_site_symmetry_2
_geom_bond_publ_flag
C1 O2 1.259(2) . ?
C1 O3 1.262(2) . ?
C1 C2 1.497(2) . ?
C2 C3 1.389(3) . ?
C2 C4 1.406(2) . ?
C3 C6 1.396(2) . ?
C3 H3 0.9300 . ?
C4 O1 1.346(2) . ?
C4 C5 1.398(3) . ?
C5 C7 1.372(3) . ?
C5 H5 0.9300 . ?
C6 C7 1.394(3) . ?
C6 N1 1.418(2) . ?
C7 H7 0.9300 . ?
C8 C10 1.387(2) . ?
C8 C11 1.392(2) . ?
C8 H8 0.9300 . ?
C9 O4 1.341(2) . ?
C9 C13 1.398(3) . ?
C9 C10 1.412(2) . ?
C10 C14 1.495(2) . ?
C11 C12 1.402(3) . ?
C11 N2 1.421(2) . ?
C12 C13 1.370(3) . ?
C12 H12 0.9300 . ?
C13 H13 0.9300 . ?
C14 O5 1.256(2) . ?
C14 O6 1.267(2) . ?
C15 C16 1.387(3) . ?
C15 C18 1.393(3) . ?
C15 C15 1.499(3) 2_566 ?
C16 C17 1.385(3) . ?
C16 H16 0.9300 . ?
C17 N3 1.341(2) . ?
C17 H17 0.9300 . ?
C18 C19 1.384(3) . ?
C18 H18 0.9300 . ?
C19 N3 1.337(3) . ?
C19 H19 0.9300 . ?
C20 C23 1.377(3) . ?
C20 C21 1.382(3) . ?
C20 C20 1.486(3) 2 ?
C21 C24 1.382(3) . ?
C21 H21 0.9300 . ?
C22 N4 1.325(3) . ?
C22 C23 1.384(3) . ?
C22 H22 0.9300 . ?
C23 H23 0.9300 . ?
C24 N4 1.336(3) . ?
C24 H24 0.9300 . ?
N1 N2 1.248(2) . ?
N3 Zn1 2.1747(16) . ?
N4 Zn1 2.0816(16) . ?
O1 H1 0.8200 . ?
O3 Zn1 1.9998(13) 2_676 ?
O4 H4 0.8200 . ?
O6 Zn1 1.9699(14) . ?
O7 Zn1 2.0658(16) . ?
O7 H7A 0.8471 . ?
O7 H7B 0.8489 . ?
